data_4100631
loop_
_publ_author_name
'Andrea C. Sudik'
'Andrew R. Millward'
'Nathan W. Ockwig'
'Adrien P. Cote'
'Jaheon Kim'
'Omar M. Yaghi'

_publ_section_title
;
Design, Synthesis, Structure, and Gas (N2, Ar, CO2, CH4 and H2)
Sorption Properties of Porous Metal-Organic Tetrahedral and
Heterocuboidal Polyhedra
;
_journal_name_full 'Journal of the American Chemical Society'
_journal_paper_doi 10.1021/ja042802q
_journal_year 2005
_chemical_formula_moiety 'C108 H84 Fe12 N12 O76 S12'
_chemical_formula_sum 'C108 H84 Fe12 N12 O76 S12'
_chemical_formula_weight 3820.79
_chemical_name_common IRMOP-50
_space_group_IT_number 216
_space_group_name_Hall 'F -4 2 3'
_space_group_name_H-M_alt 'F -4 3 m'
_symmetry_cell_setting cubic
_symmetry_space_group_name_Hall 'F -4 2 3'
_symmetry_space_group_name_H-M 'F -4 3 m'
_cell_angle_alpha 90.00
_cell_angle_beta 90.00
_cell_angle_gamma 90.00
_cell_formula_units_Z 4
_cell_length_a 32.6504(13)
_cell_length_b 32.6504(13)
_cell_length_c 32.6504(13)
_cell_measurement_temperature 258(2)
_cell_volume 34807(2)
_diffrn_ambient_temperature 258(2)
_exptl_crystal_density_diffrn 0.729
_cod_depositor_comments
;
The following automatic conversions were performed:
'_symmetry_cell_setting' value 'Cubic' changed to 'cubic' according to
'/home/saulius/struct/CIF-dictionaries/cif_core.dic' dictionary named
'cif_core.dic' version 2.4.1 from 2010-06-29.

Automatic conversion script
Id: cif_fix_enum 1527 2010-12-29 10:47:43Z saulius 
;
_cod_original_sg_symbol_Hall F-423
_cod_database_code 4100631

loop_
_symmetry_equiv_pos_as_xyz
'x, y, z'
'-x, -y, z'
'-x, y, -z'
'x, -y, -z'
'z, x, y'
'z, -x, -y'
'-z, -x, y'
'-z, x, -y'
'y, z, x'
'-y, z, -x'
'y, -z, -x'
'-y, -z, x'
'y, x, z'
'-y, -x, z'
'y, -x, -z'
'-y, x, -z'
'x, z, y'
'-x, z, -y'
'-x, -z, y'
'x, -z, -y'
'z, y, x'
'z, -y, -x'
'-z, y, -x'
'-z, -y, x'
'x, y+1/2, z+1/2'
'-x, -y+1/2, z+1/2'
'-x, y+1/2, -z+1/2'
'x, -y+1/2, -z+1/2'
'z, x+1/2, y+1/2'
'z, -x+1/2, -y+1/2'
'-z, -x+1/2, y+1/2'
'-z, x+1/2, -y+1/2'
'y, z+1/2, x+1/2'
'-y, z+1/2, -x+1/2'
'y, -z+1/2, -x+1/2'
'-y, -z+1/2, x+1/2'
'y, x+1/2, z+1/2'
'-y, -x+1/2, z+1/2'
'y, -x+1/2, -z+1/2'
'-y, x+1/2, -z+1/2'
'x, z+1/2, y+1/2'
'-x, z+1/2, -y+1/2'
'-x, -z+1/2, y+1/2'
'x, -z+1/2, -y+1/2'
'z, y+1/2, x+1/2'
'z, -y+1/2, -x+1/2'
'-z, y+1/2, -x+1/2'
'-z, -y+1/2, x+1/2'
'x+1/2, y, z+1/2'
'-x+1/2, -y, z+1/2'
'-x+1/2, y, -z+1/2'
'x+1/2, -y, -z+1/2'
'z+1/2, x, y+1/2'
'z+1/2, -x, -y+1/2'
'-z+1/2, -x, y+1/2'
'-z+1/2, x, -y+1/2'
'y+1/2, z, x+1/2'
'-y+1/2, z, -x+1/2'
'y+1/2, -z, -x+1/2'
'-y+1/2, -z, x+1/2'
'y+1/2, x, z+1/2'
'-y+1/2, -x, z+1/2'
'y+1/2, -x, -z+1/2'
'-y+1/2, x, -z+1/2'
'x+1/2, z, y+1/2'
'-x+1/2, z, -y+1/2'
'-x+1/2, -z, y+1/2'
'x+1/2, -z, -y+1/2'
'z+1/2, y, x+1/2'
'z+1/2, -y, -x+1/2'
'-z+1/2, y, -x+1/2'
'-z+1/2, -y, x+1/2'
'x+1/2, y+1/2, z'
'-x+1/2, -y+1/2, z'
'-x+1/2, y+1/2, -z'
'x+1/2, -y+1/2, -z'
'z+1/2, x+1/2, y'
'z+1/2, -x+1/2, -y'
'-z+1/2, -x+1/2, y'
'-z+1/2, x+1/2, -y'
'y+1/2, z+1/2, x'
'-y+1/2, z+1/2, -x'
'y+1/2, -z+1/2, -x'
'-y+1/2, -z+1/2, x'
'y+1/2, x+1/2, z'
'-y+1/2, -x+1/2, z'
'y+1/2, -x+1/2, -z'
'-y+1/2, x+1/2, -z'
'x+1/2, z+1/2, y'
'-x+1/2, z+1/2, -y'
'-x+1/2, -z+1/2, y'
'x+1/2, -z+1/2, -y'
'z+1/2, y+1/2, x'
'z+1/2, -y+1/2, -x'
'-z+1/2, y+1/2, -x'
'-z+1/2, -y+1/2, x'

loop_
_atom_site_label
_atom_site_type_symbol
_atom_site_fract_x
_atom_site_fract_y
_atom_site_fract_z
_atom_site_U_iso_or_equiv
_atom_site_adp_type
_atom_site_occupancy
_atom_site_symmetry_multiplicity
_atom_site_calc_flag
_atom_site_refinement_flags
_atom_site_disorder_assembly
_atom_site_disorder_group
Fe1 Fe 0.419364(15) 0.347291(11) 0.152709(11) 0.04151(13) Uani 1 2 d S . .
S2 S 0.37997(2) 0.37997(2) 0.23684(3) 0.0537(3) Uani 1 2 d S . .
O2 O 0.37057(6) 0.37057(6) 0.12943(6) 0.0453(11) Uani 1 6 d S . .
O3 O 0.40132(5) 0.34919(6) 0.21083(5) 0.0537(5) Uani 1 1 d . . .
O1 O 0.44913(5) 0.40066(5) 0.15766(6) 0.0576(5) Uani 1 1 d . . .
N1 N 0.47650(10) 0.32242(7) 0.17758(7) 0.0599(9) Uani 1 2 d S . .
O4 O 0.35810(7) 0.35810(7) 0.26842(8) 0.0834(10) Uani 1 2 d S . .
C1 C 0.46995(7) 0.46995(7) 0.15876(13) 0.0576(11) Uani 1 2 d S . .
C2 C 0.43734(8) 0.43734(8) 0.15849(12) 0.0509(10) Uani 1 2 d S . .
C3 C 0.45904(8) 0.51095(8) 0.15989(12) 0.0834(11) Uani 1 1 d . . .
H3 H 0.4315 0.5183 0.1607 0.100 Uiso 1 1 calc R . .
O5 O 0.40926(7) 0.40926(7) 0.25348(9) 0.0926(10) Uani 1 2 d S . .
C4 C 0.49445(10) 0.33949(11) 0.21040(11) 0.0903(11) Uani 1 1 d . . .
H4 H 0.4820 0.3622 0.2222 0.108 Uiso 1 1 calc R . .
C5 C 0.53039(14) 0.32524(15) 0.22772(17) 0.1301(18) Uani 1 1 d . . .
H5 H 0.5424 0.3378 0.2503 0.156 Uiso 1 1 calc R . .
C6 C 0.5474(2) 0.29095(16) 0.20905(16) 0.211(6) Uani 1 2 d S . .
H6 H 0.5713 0.2800 0.2200 0.253 Uiso 1 2 calc SR . .

loop_
_atom_site_aniso_label
_atom_site_aniso_U_11
_atom_site_aniso_U_22
_atom_site_aniso_U_33
_atom_site_aniso_U_23
_atom_site_aniso_U_13
_atom_site_aniso_U_12
Fe1 0.0410(3) 0.04177(19) 0.04177(19) 0.0077(3) 0.00511(17) -0.00511(17)
S2 0.0613(4) 0.0613(4) 0.0383(5) 0.0041(4) 0.0041(4) 0.0006(6)
O2 0.0453(11) 0.0453(11) 0.0453(11) 0.0145(11) 0.0145(11) -0.0145(11)
O3 0.0584(11) 0.0623(12) 0.0405(10) 0.0098(10) 0.0049(8) 0.0052(10)
O1 0.0506(11) 0.0407(10) 0.0815(14) 0.0047(11) -0.0022(11) -0.0145(9)
N1 0.050(2) 0.0648(14) 0.0648(14) 0.016(2) 0.0056(12) -0.0056(12)
O4 0.0950(15) 0.0950(15) 0.0600(18) 0.0280(12) 0.0280(12) 0.0080(18)
C1 0.0460(14) 0.0460(14) 0.081(3) 0.0061(14) 0.0061(14) -0.0168(19)
C2 0.0528(15) 0.0528(15) 0.047(2) 0.0036(14) 0.0036(14) -0.015(2)
C3 0.0366(16) 0.0585(19) 0.155(3) 0.001(2) 0.0021(19) -0.0070(14)
O5 0.0951(16) 0.0951(16) 0.088(2) -0.0245(13) -0.0245(13) -0.017(2)
C4 0.066(2) 0.094(3) 0.111(3) 0.014(2) -0.027(2) 0.002(2)
C5 0.082(3) 0.159(5) 0.149(4) -0.009(4) -0.045(3) 0.032(3)
C6 0.058(5) 0.287(10) 0.287(10) 0.198(12) 0.000(3) 0.000(3)

loop_
_geom_bond_atom_site_label_1
_geom_bond_atom_site_label_2
_geom_bond_distance
_geom_bond_site_symmetry_2
_geom_bond_publ_flag
Fe1 O2 1.9218(5) . ?
Fe1 O3 1.9880(16) . ?
Fe1 O1 2.0018(17) . ?
Fe1 N1 2.191(4) . ?
S2 O4 1.443(3) . ?
S2 O5 1.458(3) . ?
S2 O3 1.4889(18) . ?
O1 C2 1.258(2) . ?
N1 C4 1.342(3) . ?
C1 C3 1.386(3) . ?
C1 C2 1.506(5) . ?
C3 H3 0.9300 . ?
C4 C5 1.383(5) . ?
C4 H4 0.9300 . ?
C5 C6 1.391(5) . ?
C5 H5 0.9300 . ?
C6 H6 0.9300 . ?
